data_4501455
loop_
_publ_author_name
'Diamond, Gary M.'
'Hall, Keith A.'
'LaPointe, Anne M.'
'Leclerc, Margarete K.'
'Longmire, James'
'Shoemaker, James A. W.'
'Sun, Pu'

_publ_section_title
;
 High-Throughput Discovery and Optimization of Hafnium Heteroaryl-amido
 Catalysts for the Isospecific Polymerization of Propylene
;
_journal_issue 8
_journal_name_full 'ACS Catalysis'
_journal_page_first 887
_journal_paper_doi 10.1021/cs200180x
_journal_volume 1
_journal_year 2011
_chemical_formula_sum 'C41 H55 Hf N5 S'
_chemical_formula_weight 828.45
_chemical_name_systematic
; 
 ? 
;
_space_group_IT_number 14
_symmetry_cell_setting monoclinic
_symmetry_space_group_name_Hall '-P 2ybc'
_symmetry_space_group_name_H-M 'P 1 21/c 1'
_atom_sites_solution_hydrogens geom
_atom_sites_solution_primary direct
_atom_sites_solution_secondary difmap
_audit_creation_method SHELXL-97
_cell_angle_alpha 90.00
_cell_angle_beta 97.714(3)
_cell_angle_gamma 90.00
_cell_formula_units_Z 4
_cell_length_a 17.633(3)
_cell_length_b 10.0494(16)
_cell_length_c 22.504(3)
_cell_measurement_temperature 243(2)
_cell_volume 3951.6(11)
_computing_cell_refinement 'Bruker SMART'
_computing_data_collection 'Bruker SMART'
_computing_data_reduction 'Bruker SHELXTL'
_computing_molecular_graphics 'Bruker SHELXTL'
_computing_publication_material 'Bruker SHELXTL'
_computing_structure_refinement 'SHELXL-97 (Sheldrick, 1997)'
_computing_structure_solution 'SHELXS-97 (Sheldrick, 1990)'
_diffrn_ambient_temperature 243(2)
_diffrn_measured_fraction_theta_full 0.909
_diffrn_measured_fraction_theta_max 0.909
_diffrn_measurement_device_type 'CCD area detector'
_diffrn_measurement_method 'phi and omega scans'
_diffrn_radiation_monochromator graphite
_diffrn_radiation_source 'fine-focus sealed tube'
_diffrn_radiation_type MoK\a
_diffrn_radiation_wavelength 0.71073
_diffrn_reflns_av_R_equivalents 0.0271
_diffrn_reflns_av_sigmaI/netI 0.0272
_diffrn_reflns_limit_h_max 23
_diffrn_reflns_limit_h_min -22
_diffrn_reflns_limit_k_max 13
_diffrn_reflns_limit_k_min -13
_diffrn_reflns_limit_l_max 10
_diffrn_reflns_limit_l_min -29
_diffrn_reflns_number 25590
_diffrn_reflns_theta_full 28.18
_diffrn_reflns_theta_max 28.18
_diffrn_reflns_theta_min 2.03
_exptl_absorpt_coefficient_mu 2.727
_exptl_absorpt_correction_T_max 0.4951
_exptl_absorpt_correction_T_min 0.2513
_exptl_absorpt_correction_type none
_exptl_crystal_density_diffrn 1.393
_exptl_crystal_density_method 'not measured'
_exptl_crystal_F_000 1696
_exptl_crystal_size_max 0.70
_exptl_crystal_size_mid 0.40
_exptl_crystal_size_min 0.30
_refine_diff_density_max 0.845
_refine_diff_density_min -0.730
_refine_diff_density_rms 0.083
_refine_ls_extinction_coef 0.00054(9)
_refine_ls_extinction_expression Fc^*^=kFc[1+0.001xFc^2^\l^3^/sin(2\q)]^-1/4^
_refine_ls_extinction_method SHELXL
_refine_ls_goodness_of_fit_ref 1.033
_refine_ls_hydrogen_treatment mixed
_refine_ls_matrix_type full
_refine_ls_number_parameters 434
_refine_ls_number_reflns 8838
_refine_ls_number_restraints 0
_refine_ls_restrained_S_all 1.033
_refine_ls_R_factor_all 0.0404
_refine_ls_R_factor_gt 0.0307
_refine_ls_shift/su_max 0.000
_refine_ls_shift/su_mean 0.000
_refine_ls_structure_factor_coef Fsqd
_refine_ls_weighting_details 'calc w=1/[\s^2^(Fo^2^)+(0.0466P)^2^+3.0171P] where P=(Fo^2^+2Fc^2^)/3'
_refine_ls_weighting_scheme calc
_refine_ls_wR_factor_gt 0.0792
_refine_ls_wR_factor_ref 0.0824
_reflns_number_gt 7518
_reflns_number_total 8838
_reflns_threshold_expression >2sigma(I)
_cod_data_source_file cs200180x_si_001.cif
_cod_data_source_block aml1s10
_cod_depositor_comments
;
The following automatic conversions were performed:

'_symmetry_cell_setting' value 'Monoclinic' changed to 'monoclinic'
according to /home/saulius/struct/CIF-dictionaries/cif_core.dic
dictionary named 'cif_core.dic' version 2.4.1 from 2010-06-29.

Automatic conversion script
Id: cif_fix_values 1715 2011-07-08 13:25:40Z adriana 
;
_cod_original_cell_volume 3951.7(11)
_cod_original_sg_symbol_H-M P2(1)/c
_cod_database_code 4501455

loop_
_symmetry_equiv_pos_as_xyz
'x, y, z'
'-x, y+1/2, -z+1/2'
'-x, -y, -z'
'x, -y-1/2, z-1/2'

loop_
_atom_site_label
_atom_site_type_symbol
_atom_site_fract_x
_atom_site_fract_y
_atom_site_fract_z
_atom_site_U_iso_or_equiv
_atom_site_adp_type
_atom_site_occupancy
_atom_site_symmetry_multiplicity
_atom_site_calc_flag
_atom_site_refinement_flags
Hf Hf 0.271486(8) 0.229823(14) 0.037186(6) 0.03140(6) Uani 1 1 d .
S S 0.32434(6) -0.18032(10) -0.06478(4) 0.0447(2) Uani 1 1 d .
N1 N 0.22988(15) 0.1849(3) -0.05421(12) 0.0300(6) Uani 1 1 d .
N2 N 0.32806(15) 0.0153(3) 0.00896(13) 0.0323(6) Uani 1 1 d .
N3 N 0.38002(18) 0.3078(3) 0.05878(15) 0.0465(8) Uani 1 1 d .
N4 N 0.21317(17) 0.4044(3) 0.04767(14) 0.0404(7) Uani 1 1 d .
N5 N 0.23630(18) 0.1395(3) 0.11009(14) 0.0420(7) Uani 1 1 d .
C1 C 0.20107(19) 0.2907(3) -0.09671(15) 0.0302(7) Uani 1 1 d .
C2 C 0.1221(2) 0.3187(4) -0.10679(16) 0.0369(7) Uani 1 1 d .
C3 C 0.0973(2) 0.4199(4) -0.14694(19) 0.0482(10) Uani 1 1 d .
H3A H 0.0449 0.4412 -0.1535 0.058 Uiso 1 1 calc R
C4 C 0.1470(2) 0.4896(4) -0.1773(2) 0.0562(11) Uani 1 1 d .
H4A H 0.1286 0.5562 -0.2048 0.067 Uiso 1 1 calc R
C5 C 0.2250(2) 0.4607(4) -0.16690(19) 0.0472(9) Uani 1 1 d .
H5A H 0.2588 0.5084 -0.1878 0.057 Uiso 1 1 calc R
C6 C 0.25395(19) 0.3625(3) -0.12612(16) 0.0357(7) Uani 1 1 d .
C7 C 0.0639(2) 0.2460(4) -0.07476(18) 0.0412(8) Uani 1 1 d .
H7A H 0.0912 0.1742 -0.0505 0.049 Uiso 1 1 calc R
C8 C 0.0296(2) 0.3402(5) -0.0314(2) 0.0614(12) Uani 1 1 d .
H8A H 0.0705 0.3799 -0.0040 0.092 Uiso 1 1 calc R
H8B H -0.0039 0.2903 -0.0088 0.092 Uiso 1 1 calc R
H8C H 0.0006 0.4097 -0.0541 0.092 Uiso 1 1 calc R
C9 C 0.0001(2) 0.1805(5) -0.1187(2) 0.0568(11) Uani 1 1 d .
H9A H 0.0228 0.1208 -0.1453 0.085 Uiso 1 1 calc R
H9B H -0.0289 0.2489 -0.1422 0.085 Uiso 1 1 calc R
H9C H -0.0337 0.1306 -0.0964 0.085 Uiso 1 1 calc R
C10 C 0.3404(2) 0.3435(4) -0.11529(17) 0.0398(8) Uani 1 1 d .
H10A H 0.3517 0.2695 -0.0864 0.048 Uiso 1 1 calc R
C11 C 0.3748(2) 0.3087(5) -0.1722(2) 0.0553(11) Uani 1 1 d .
H11A H 0.3503 0.2293 -0.1902 0.083 Uiso 1 1 calc R
H11B H 0.4293 0.2927 -0.1620 0.083 Uiso 1 1 calc R
H11C H 0.3668 0.3820 -0.2003 0.083 Uiso 1 1 calc R
C12 C 0.3802(2) 0.4696(4) -0.0874(2) 0.0530(10) Uani 1 1 d .
H12A H 0.3589 0.4928 -0.0512 0.080 Uiso 1 1 calc R
H12B H 0.3722 0.5424 -0.1158 0.080 Uiso 1 1 calc R
H12C H 0.4346 0.4529 -0.0776 0.080 Uiso 1 1 calc R
C13 C 0.17818(19) -0.0152(3) -0.11907(15) 0.0326(7) Uani 1 1 d .
C14 C 0.1622(2) -0.0136(4) -0.18239(16) 0.0372(8) Uani 1 1 d .
C15 C 0.1017(2) -0.0914(4) -0.21004(17) 0.0430(9) Uani 1 1 d .
H15A H 0.0912 -0.0901 -0.2521 0.052 Uiso 1 1 calc R
C16 C 0.0568(2) -0.1700(4) -0.17864(17) 0.0418(8) Uani 1 1 d .
C17 C 0.0729(2) -0.1699(4) -0.11674(17) 0.0417(8) Uani 1 1 d .
H17A H 0.0428 -0.2223 -0.0943 0.050 Uiso 1 1 calc R
C18 C 0.1327(2) -0.0940(4) -0.08650(16) 0.0376(8) Uani 1 1 d .
C19 C 0.2057(3) 0.0706(4) -0.22165(17) 0.0518(10) Uani 1 1 d .
H19A H 0.2458 0.1190 -0.1969 0.078 Uiso 1 1 calc R
H19B H 0.1711 0.1332 -0.2440 0.078 Uiso 1 1 calc R
H19C H 0.2284 0.0138 -0.2494 0.078 Uiso 1 1 calc R
C20 C -0.0092(3) -0.2538(4) -0.2101(2) 0.0564(11) Uani 1 1 d .
H20A H -0.0332 -0.3024 -0.1804 0.085 Uiso 1 1 calc R
H20B H 0.0104 -0.3162 -0.2372 0.085 Uiso 1 1 calc R
H20C H -0.0466 -0.1959 -0.2326 0.085 Uiso 1 1 calc R
C21 C 0.1442(2) -0.1018(4) -0.01865(17) 0.0500(10) Uani 1 1 d .
H21A H 0.1870 -0.0457 -0.0028 0.075 Uiso 1 1 calc R
H21B H 0.1548 -0.1931 -0.0063 0.075 Uiso 1 1 calc R
H21C H 0.0983 -0.0714 -0.0035 0.075 Uiso 1 1 calc R
C22 C 0.24729(18) 0.0648(3) -0.08719(14) 0.0303(7) Uani 1 1 d .
H22A H 0.2772 0.0945 -0.1190 0.036 Uiso 1 1 calc R
C23 C 0.29951(18) -0.0214(3) -0.04563(15) 0.0313(7) Uani 1 1 d .
C24 C 0.3766(2) -0.1974(4) 0.00470(18) 0.0454(9) Uani 1 1 d .
H24A H 0.4046 -0.2740 0.0177 0.054 Uiso 1 1 calc R
C25 C 0.3726(2) -0.0868(4) 0.03846(16) 0.0371(8) Uani 1 1 d .
C26 C 0.4115(2) -0.0729(4) 0.10157(18) 0.0431(9) Uani 1 1 d .
C27 C 0.4813(2) -0.0108(5) 0.1115(2) 0.0583(11) Uani 1 1 d .
H27A H 0.5032 0.0230 0.0787 0.070 Uiso 1 1 calc R
C28 C 0.5208(3) 0.0032(6) 0.1699(3) 0.0775(16) Uani 1 1 d .
H28A H 0.5678 0.0488 0.1760 0.093 Uiso 1 1 calc R
C29 C 0.4911(3) -0.0489(5) 0.2170(3) 0.0756(16) Uani 1 1 d .
H29A H 0.5179 -0.0391 0.2558 0.091 Uiso 1 1 calc R
C30 C 0.4202(3) -0.1184(5) 0.2094(2) 0.0635(13) Uani 1 1 d .
C31 C 0.3788(3) -0.1293(4) 0.15004(18) 0.0482(9) Uani 1 1 d .
C32 C 0.3068(3) -0.1949(5) 0.1429(2) 0.0602(12) Uani 1 1 d .
H32A H 0.2788 -0.2024 0.1044 0.072 Uiso 1 1 calc R
C33 C 0.2775(4) -0.2478(5) 0.1915(3) 0.0793(17) Uani 1 1 d .
H33A H 0.2298 -0.2910 0.1864 0.095 Uiso 1 1 calc R
C34 C 0.3201(5) -0.2365(6) 0.2494(3) 0.088(2) Uani 1 1 d .
H34A H 0.3005 -0.2736 0.2825 0.106 Uiso 1 1 calc R
C35 C 0.3867(4) -0.1749(6) 0.2575(2) 0.0824(18) Uani 1 1 d .
H35A H 0.4130 -0.1681 0.2966 0.099 Uiso 1 1 calc R
C36 C 0.4511(2) 0.2784(5) 0.0352(2) 0.0557(11) Uani 1 1 d .
H36A H 0.4919 0.3329 0.0557 0.084 Uiso 1 1 calc R
H36B H 0.4450 0.2975 -0.0074 0.084 Uiso 1 1 calc R
H36C H 0.4637 0.1851 0.0417 0.084 Uiso 1 1 calc R
C37 C 0.3939(3) 0.4166(5) 0.1017(2) 0.0716(15) Uani 1 1 d .
H37A H 0.4477 0.4404 0.1065 0.107 Uiso 1 1 calc R
H37B H 0.3800 0.3888 0.1401 0.107 Uiso 1 1 calc R
H37C H 0.3633 0.4931 0.0872 0.107 Uiso 1 1 calc R
C38 C 0.2175(3) 0.5227(4) 0.0109(2) 0.0539(10) Uani 1 1 d .
H38A H 0.1854 0.5919 0.0242 0.081 Uiso 1 1 calc R
H38B H 0.2001 0.5013 -0.0307 0.081 Uiso 1 1 calc R
H38C H 0.2701 0.5536 0.0148 0.081 Uiso 1 1 calc R
C39 C 0.1733(3) 0.4379(5) 0.0984(2) 0.0588(12) Uani 1 1 d .
H39A H 0.1509 0.5258 0.0924 0.088 Uiso 1 1 calc R
H39B H 0.2093 0.4370 0.1350 0.088 Uiso 1 1 calc R
H39C H 0.1333 0.3731 0.1015 0.088 Uiso 1 1 calc R
C40 C 0.2803(3) 0.1511(5) 0.17040(17) 0.0570(11) Uani 1 1 d .
H40A H 0.2547 0.1016 0.1989 0.086 Uiso 1 1 calc R
H40B H 0.2839 0.2440 0.1821 0.086 Uiso 1 1 calc R
H40C H 0.3313 0.1153 0.1699 0.086 Uiso 1 1 calc R
C41 C 0.1612(3) 0.0840(5) 0.1140(2) 0.0657(13) Uani 1 1 d .
H41A H 0.1602 0.0469 0.1537 0.099 Uiso 1 1 calc R
H41B H 0.1502 0.0145 0.0842 0.099 Uiso 1 1 calc R
H41C H 0.1229 0.1536 0.1068 0.099 Uiso 1 1 calc R

loop_
_atom_site_aniso_label
_atom_site_aniso_U_11
_atom_site_aniso_U_22
_atom_site_aniso_U_33
_atom_site_aniso_U_23
_atom_site_aniso_U_13
_atom_site_aniso_U_12
Hf 0.03380(9) 0.02969(9) 0.03006(9) -0.00462(6) 0.00189(5) 0.00042(5)
S 0.0619(6) 0.0323(5) 0.0390(5) -0.0060(4) 0.0035(4) 0.0114(4)
N1 0.0355(14) 0.0246(13) 0.0298(14) -0.0005(11) 0.0036(11) 0.0010(11)
N2 0.0343(14) 0.0301(15) 0.0314(15) 0.0005(11) 0.0006(11) 0.0040(11)
N3 0.0408(17) 0.0466(19) 0.051(2) -0.0117(15) 0.0006(14) -0.0051(14)
N4 0.0449(17) 0.0349(16) 0.0410(18) -0.0082(13) 0.0044(13) 0.0056(13)
N5 0.0506(18) 0.0435(18) 0.0320(16) -0.0035(13) 0.0062(13) 0.0037(14)
C1 0.0393(17) 0.0199(16) 0.0324(17) -0.0071(12) 0.0085(13) -0.0043(12)
C2 0.0387(18) 0.0357(18) 0.0360(19) -0.0021(15) 0.0037(14) 0.0019(15)
C3 0.043(2) 0.047(2) 0.053(2) 0.0102(18) 0.0004(18) 0.0131(17)
C4 0.055(2) 0.044(2) 0.067(3) 0.023(2) 0.000(2) 0.0083(19)
C5 0.053(2) 0.039(2) 0.051(2) 0.0157(17) 0.0114(18) -0.0004(17)
C6 0.0390(18) 0.0300(17) 0.0386(19) -0.0001(14) 0.0071(15) 0.0012(14)
C7 0.0363(18) 0.047(2) 0.040(2) 0.0005(16) 0.0048(15) 0.0010(15)
C8 0.049(2) 0.078(3) 0.061(3) -0.015(2) 0.019(2) -0.004(2)
C9 0.048(2) 0.066(3) 0.056(3) -0.004(2) 0.0043(19) -0.011(2)
C10 0.0401(19) 0.033(2) 0.045(2) 0.0047(15) 0.0044(15) -0.0008(15)
C11 0.052(2) 0.057(3) 0.060(3) -0.004(2) 0.018(2) 0.001(2)
C12 0.050(2) 0.050(2) 0.060(3) -0.002(2) 0.009(2) -0.0110(19)
C13 0.0399(18) 0.0290(17) 0.0281(17) -0.0022(13) 0.0015(13) 0.0009(13)
C14 0.047(2) 0.0354(19) 0.0292(18) -0.0025(14) 0.0047(15) 0.0029(15)
C15 0.053(2) 0.045(2) 0.0288(19) -0.0070(15) -0.0055(16) 0.0047(17)
C16 0.0433(19) 0.038(2) 0.041(2) -0.0077(16) -0.0039(16) 0.0004(16)
C17 0.046(2) 0.039(2) 0.041(2) -0.0028(16) 0.0056(16) -0.0086(16)
C18 0.046(2) 0.0349(19) 0.0316(19) -0.0048(14) 0.0038(15) -0.0032(15)
C19 0.074(3) 0.055(3) 0.0256(19) 0.0010(17) 0.0040(18) -0.011(2)
C20 0.051(2) 0.054(3) 0.061(3) -0.015(2) -0.006(2) -0.0074(19)
C21 0.061(2) 0.055(3) 0.034(2) 0.0022(17) 0.0104(18) -0.019(2)
C22 0.0372(17) 0.0276(17) 0.0267(17) 0.0002(12) 0.0061(13) 0.0010(13)
C23 0.0367(17) 0.0271(16) 0.0304(17) -0.0019(13) 0.0064(13) 0.0001(13)
C24 0.054(2) 0.036(2) 0.045(2) -0.0003(16) 0.0011(17) 0.0125(17)
C25 0.0386(18) 0.0334(18) 0.038(2) 0.0010(14) 0.0015(15) 0.0049(14)
C26 0.051(2) 0.0311(19) 0.044(2) -0.0009(15) -0.0077(17) 0.0082(16)
C27 0.055(3) 0.051(3) 0.063(3) 0.001(2) -0.013(2) 0.005(2)
C28 0.064(3) 0.072(4) 0.086(4) -0.007(3) -0.029(3) 0.004(3)
C29 0.080(4) 0.067(3) 0.068(4) -0.018(3) -0.036(3) 0.022(3)
C30 0.099(4) 0.045(3) 0.041(2) -0.0053(19) -0.010(2) 0.031(2)
C31 0.066(3) 0.035(2) 0.040(2) -0.0049(16) -0.0058(18) 0.0116(18)
C32 0.089(3) 0.047(2) 0.046(2) -0.008(2) 0.016(2) -0.006(2)
C33 0.123(5) 0.054(3) 0.067(4) -0.006(2) 0.036(4) -0.010(3)
C34 0.164(7) 0.058(3) 0.049(3) 0.004(2) 0.035(4) 0.014(4)
C35 0.149(6) 0.055(3) 0.040(3) -0.001(2) 0.000(3) 0.030(4)
C36 0.035(2) 0.058(3) 0.072(3) 0.002(2) -0.0009(19) -0.0006(18)
C37 0.059(3) 0.075(3) 0.076(4) -0.031(3) -0.012(2) -0.008(2)
C38 0.065(3) 0.038(2) 0.058(3) -0.0076(19) 0.008(2) 0.0023(19)
C39 0.072(3) 0.059(3) 0.046(3) -0.012(2) 0.012(2) 0.017(2)
C40 0.081(3) 0.057(3) 0.033(2) -0.0035(18) 0.006(2) 0.016(2)
C41 0.072(3) 0.074(3) 0.058(3) -0.013(2) 0.033(2) -0.012(2)

loop_
_atom_type_symbol
_atom_type_description
_atom_type_scat_dispersion_real
_atom_type_scat_dispersion_imag
_atom_type_scat_source
C C 0.0033 0.0016 'International Tables Vol C Tables 4.2.6.8 and 6.1.1.4'
H H 0.0000 0.0000 'International Tables Vol C Tables 4.2.6.8 and 6.1.1.4'
N N 0.0061 0.0033 'International Tables Vol C Tables 4.2.6.8 and 6.1.1.4'
S S 0.1246 0.1234 'International Tables Vol C Tables 4.2.6.8 and 6.1.1.4'
Hf Hf -0.5830 6.1852 'International Tables Vol C Tables 4.2.6.8 and 6.1.1.4'

loop_
_geom_angle_atom_site_label_1
_geom_angle_atom_site_label_2
_geom_angle_atom_site_label_3
_geom_angle
N5 Hf N4 94.37(13)
N5 Hf N3 110.58(13)
N4 Hf N3 96.35(13)
N5 Hf N1 125.24(12)
N4 Hf N1 100.22(11)
N3 Hf N1 119.62(12)
N5 Hf N2 89.74(11)
N4 Hf N2 170.77(11)
N3 Hf N2 89.90(11)
N1 Hf N2 70.71(10)
C24 S C23 89.33(17)
C22 N1 C1 110.0(3)
C22 N1 Hf 126.2(2)
C1 N1 Hf 121.1(2)
C23 N2 C25 110.8(3)
C23 N2 Hf 111.4(2)
C25 N2 Hf 136.8(2)
C36 N3 C37 108.5(3)
C36 N3 Hf 130.8(3)
C37 N3 Hf 120.6(3)
C38 N4 C39 108.9(3)
C38 N4 Hf 124.3(3)
C39 N4 Hf 125.9(3)
C41 N5 C40 110.3(3)
C41 N5 Hf 126.7(3)
C40 N5 Hf 121.7(3)
C2 C1 C6 121.5(3)
C2 C1 N1 119.7(3)
C6 C1 N1 118.8(3)
C3 C2 C1 117.9(3)
C3 C2 C7 119.1(3)
C1 C2 C7 122.9(3)
C4 C3 C2 122.0(4)
C3 C4 C5 119.4(4)
C4 C5 C6 121.5(4)
C5 C6 C1 117.6(3)
C5 C6 C10 117.7(3)
C1 C6 C10 124.8(3)
C2 C7 C8 110.6(3)
C2 C7 C9 112.5(3)
C8 C7 C9 110.7(3)
C6 C10 C11 113.4(3)
C6 C10 C12 110.7(3)
C11 C10 C12 108.6(3)
C18 C13 C14 118.8(3)
C18 C13 C22 121.3(3)
C14 C13 C22 119.8(3)
C15 C14 C13 118.6(3)
C15 C14 C19 118.1(3)
C13 C14 C19 123.3(3)
C16 C15 C14 123.3(3)
C15 C16 C17 117.5(3)
C15 C16 C20 122.1(4)
C17 C16 C20 120.4(4)
C16 C17 C18 121.9(3)
C13 C18 C17 120.0(3)
C13 C18 C21 123.2(3)
C17 C18 C21 116.8(3)
N1 C22 C23 108.2(3)
N1 C22 C13 117.0(3)
C23 C22 C13 111.6(3)
N2 C23 C22 123.1(3)
N2 C23 S 114.5(2)
C22 C23 S 122.3(2)
C25 C24 S 111.5(3)
C24 C25 N2 113.8(3)
C24 C25 C26 123.8(3)
N2 C25 C26 122.4(3)
C27 C26 C31 120.4(4)
C27 C26 C25 118.9(4)
C31 C26 C25 120.6(3)
C26 C27 C28 121.2(5)
C29 C28 C27 119.9(5)
C28 C29 C30 121.6(5)
C35 C30 C29 123.6(5)
C35 C30 C31 117.8(5)
C29 C30 C31 118.5(5)
C26 C31 C32 123.2(4)
C26 C31 C30 118.4(4)
C32 C31 C30 118.4(4)
C33 C32 C31 120.9(5)
C32 C33 C34 119.3(6)
C35 C34 C33 121.1(6)
C34 C35 C30 122.4(5)

loop_
_geom_bond_atom_site_label_1
_geom_bond_atom_site_label_2
_geom_bond_distance
Hf N5 2.043(3)
Hf N4 2.063(3)
Hf N3 2.065(3)
Hf N1 2.137(3)
Hf N2 2.493(3)
S C24 1.714(4)
S C23 1.725(3)
N1 C22 1.471(4)
N1 C1 1.473(4)
N2 C23 1.317(4)
N2 C25 1.403(4)
N3 C36 1.455(5)
N3 C37 1.458(5)
N4 C38 1.456(5)
N4 C39 1.457(5)
N5 C41 1.450(5)
N5 C40 1.475(5)
C1 C2 1.410(5)
C1 C6 1.412(5)
C2 C3 1.391(5)
C2 C7 1.518(5)
C3 C4 1.373(6)
C4 C5 1.394(6)
C5 C6 1.396(5)
C6 C10 1.522(5)
C7 C8 1.541(6)
C7 C9 1.543(5)
C10 C11 1.529(5)
C10 C12 1.541(5)
C13 C18 1.401(5)
C13 C14 1.415(5)
C13 C22 1.553(4)
C14 C15 1.399(5)
C14 C19 1.506(5)
C15 C16 1.379(5)
C16 C17 1.384(5)
C16 C20 1.531(5)
C17 C18 1.403(5)
C18 C21 1.515(5)
C22 C23 1.497(5)
C24 C25 1.354(5)
C25 C26 1.499(5)
C26 C27 1.371(6)
C26 C31 1.419(6)
C27 C28 1.410(7)
C28 C29 1.351(8)
C29 C30 1.422(8)
C30 C35 1.418(8)
C30 C31 1.438(6)
C31 C32 1.420(7)
C32 C33 1.378(7)
C33 C34 1.418(9)
C34 C35 1.319(9)
